data_2009946
loop_
_publ_author_name
'Vinatier, P.'
'Gravereau, P.'
'M\'en\'etrier, M.'
'Trut, L.'
'Levasseur, A.'

_publ_section_title
;
 Li~3~BS~3~
;
_journal_issue 8
_journal_name_full 'Acta Crystallographica Section C'
_journal_page_first 1180
_journal_page_last 1183
_journal_paper_doi 10.1107/S0108270193013630
_journal_volume 50
_journal_year 1994
_chemical_formula_sum 'B Li3 S3'
_chemical_formula_weight 127.83
_space_group_IT_number 62
_symmetry_cell_setting orthorhombic
_symmetry_space_group_name_Hall '-P 2ac 2n'
_symmetry_space_group_name_H-M 'P n m a'
_atom_type_scat_source IntTabIV
_cell_angle_alpha 90
_cell_angle_beta 90
_cell_angle_gamma 90
_cell_formula_units_Z 4
_cell_length_a 8.150(3)
_cell_length_b 10.070(3)
_cell_length_c 6.159(2)
_cell_measurement_reflns_used '14 (from powder Co K\a~1~, \l = 1.7890 \%A)'
_cell_measurement_temperature 293
_cell_measurement_theta_max 46
_cell_measurement_theta_min 18.5
_cell_volume 505.5(3)
_diffrn_measurement_device 'Enraf-Nonius CAD-4'
_diffrn_measurement_method \w-2\q
_diffrn_radiation_type MoK\a
_diffrn_radiation_wavelength 0.7107
_diffrn_reflns_av_R_equivalents '0.050 (after absorption correction)'
_diffrn_reflns_limit_h_max 13
_diffrn_reflns_limit_h_min -13
_diffrn_reflns_limit_k_max 16
_diffrn_reflns_limit_k_min 0
_diffrn_reflns_limit_l_max 9
_diffrn_reflns_limit_l_min -9
_diffrn_reflns_number 4593
_diffrn_reflns_theta_max 35
_diffrn_standards_decay_% -2.5
_diffrn_standards_interval_time 240
_diffrn_standards_number 3
_exptl_absorpt_coefficient_mu 1.23
_exptl_absorpt_correction_T_max 1.409
_exptl_absorpt_correction_T_min 0.675
_exptl_absorpt_correction_type 'empirical (ABSORB; Ugozzoli, 1987)'
_exptl_crystal_colour 'Yellowish white'
_exptl_crystal_density_diffrn 1.680
_exptl_crystal_density_meas 1.69
_exptl_crystal_description 'Irregular fragment'
_exptl_crystal_size_max 0.25
_exptl_crystal_size_mid 0.25
_exptl_crystal_size_min 0.20
_refine_diff_density_max 1.19
_refine_diff_density_min -1.22
_refine_ls_extinction_method none
_refine_ls_goodness_of_fit_obs 3.795
_refine_ls_number_parameters 37
_refine_ls_number_reflns 670
_refine_ls_R_factor_obs 0.069
_refine_ls_shift/esd_max 0.001
_refine_ls_structure_factor_coef F
_refine_ls_weighting_details 'w = 1/[\s^2^(F~o~)]'
_refine_ls_weighting_scheme calc
_refine_ls_wR_factor_obs 0.058
_reflns_number_observed 2079
_reflns_number_total 670
_reflns_observed_criterion I>=3.0\s(I)
_cod_data_source_file du1068.cif
_cod_data_source_block du1068_structure_1_of_1
_cod_depositor_comments
;
The following automatic conversions were performed:

'_refine_ls_weighting_scheme' value 'w = 1/[\s^2^(F~o~)]' was changed
to 'calc'. New tag '_refine_ls_weighting_details' was created. The
value of the new tag was set to 'w = 1/[\s^2^(F~o~)]'.

Automatic conversion script
Id: cif_fix_values 3143 2015-03-26 13:38:13Z robertas 
;
_cod_original_formula_sum 'B1 Li3 S3'
_cod_database_code 2009946

loop_
_symmetry_equiv_pos_as_xyz
x,y,z
1/2+X,Y,1/2-Z
X,1/2-Y,Z
1/2-X,1/2+Y,1/2+Z
-x,-y,-z
1/2-X,-Y,1/2+Z
-X,1/2+Y,-Z
1/2+X,1/2-Y,1/2-Z

loop_
_atom_site_label
_atom_site_fract_x
_atom_site_fract_y
_atom_site_fract_z
S(1) .2993(2) .2500 .6577(4)
S(2) .4232(2) .09340(10) .2396(4)
B .3812(9) .2500 .383(2)
Li(1) .006(3) .2500 .553(3)
Li(2) .327(2) .007(2) .602(3)

loop_
_geom_angle_atom_site_label_1
_geom_angle_atom_site_label_2
_geom_angle_atom_site_label_3
_geom_angle_site_symmetry_1
_geom_angle_site_symmetry_3
_geom_angle
_geom_angle_publ_flag
S(1) B S(2) . . 120.9(3) yes
S(2) B S(2) . 3 118.2(6) yes
Li(1) B Li(2) 2 . 120.1(3) yes
Li(2) B Li(2) . 3 119.8(8) yes
S(1) Li(1) S(1) 2_456 . 118.4(4) yes
S(2) Li(1) S(1) 2_455 . 116.8(5) yes
S(2) Li(1) S(1) 8_455 . 116.8(5) yes
S(2) Li(1) S(1) 2_455 2_456 109.8(5) yes
S(2) Li(1) S(1) 8_455 2_456 109.8(5) yes
S(2) Li(1) S(2) 8_455 2_455 78.6(5) yes
S(2) Li(2) S(1) . . 78.9(3) yes
S(2) Si(2) S(1) 5_656 . 115.0(4) yes
S(2) Li(2) S(1) 6_555 . 106.6(4) yes
S(2) Li(2) S(2) 5_656 . 103.5(5) yes
S(2) Li(2) S(2) 6_555 . 135.6(5) yes
S(2) Li(2) S(2) 6_555 5_656 112.7(5) yes

loop_
_geom_bond_atom_site_label_1
_geom_bond_atom_site_label_2
_geom_bond_site_symmetry_1
_geom_bond_site_symmetry_2
_geom_bond_distance
_geom_bond_publ_flag
B S(1) . . 1.822(2) yes
B S(2) . . 1.838(5) yes
B Li(1) . 2 2.87(3) yes
B Li(2) . . 2.84(2) yes
Li(1) S(1) . . 2.47(2) yes
Li(1) S(1) . 2_456 2.45(2) yes
Li(1) S(2) . 2_455 2.49(2) yes
Li(1) S(2) . 8_455 2.49(2) yes
S(1) S(1) . 2_456 4.2300(10) yes
S(1) S(2) . 2_455 4.228(3) yes
S(1) S(2) . 8_455 4.228(3) yes
S(1) S(2) 2_456 2_455 4.043(3) yes
S(1) S(2) 2_456 8_455 4.043(3) yes
S(2) S(2) 2_455 8_455 3.154(3) yes
Li(2) S(1) . . 2.49(2) yes
Li(2) S(2) . . 2.52(2) yes
Li(2) S(2) . 5_656 2.47(2) yes
Li(2) S(2) . 6_555 2.43(2) yes
S(1) S(2) . . 3.184(3) yes
S(1) S(2) . 5_656 4.180(2) yes
S(1) S(2) . 6_555 3.937(2) yes
S(2) S(2) . 5_656 3.717(4) yes
S(2) S(2) . 6_555 4.581(2) yes
S(2) S(2) 5_656 6_555 4.0770(10) yes
